data_4025914
loop_
_publ_author_name
'Jennifer A. Kozak'
'Brian O. Patrick'
'Gregory R. Dake'

_publ_section_title
;
 Gold(I)-Catalyzed Intramolecular Tandem Addition/Friedel-Crafts Reactions
 between Acyclic Enamides and 1-Arylalkynes
;
_journal_name_full 'Journal of Organic Chemistry'
_journal_page_first 8585
_journal_page_last 8590
_journal_paper_doi 10.1021/jo102036n
_journal_volume 75
_journal_year 2010
_chemical_formula_sum 'C23 H27 N O4 S'
_chemical_formula_weight 413.52
_chemical_name_systematic
;
 ?
;
_space_group_IT_number 14
_symmetry_cell_setting monoclinic
_symmetry_space_group_name_Hall '-P 2ybc'
_symmetry_space_group_name_H-M 'P 1 21/c 1'
_atom_sites_solution_hydrogens geom
_atom_sites_solution_primary direct
_atom_sites_solution_secondary difmap
_audit_creation_method SHELXL-97
_cell_angle_alpha 90.00
_cell_angle_beta 103.520(2)
_cell_angle_gamma 90.00
_cell_formula_units_Z 4
_cell_length_a 8.6256(4)
_cell_length_b 21.8854(11)
_cell_length_c 11.1823(5)
_cell_measurement_reflns_used 9940
_cell_measurement_temperature 103.0(1)
_cell_measurement_theta_max 27.89
_cell_measurement_theta_min 2.43
_cell_volume 2052.44(17)
_computing_structure_refinement 'SHELXL-97 (Sheldrick, 1997)'
_diffrn_ambient_temperature 103.0(1)
_diffrn_measured_fraction_theta_full 0.999
_diffrn_measured_fraction_theta_max 0.999
_diffrn_measurement_device_type 'Bruker X8 APEX II'
_diffrn_measurement_method 'area detector'
_diffrn_radiation_monochromator graphite
_diffrn_radiation_source 'fine-focus sealed tube'
_diffrn_radiation_type MoK\a
_diffrn_radiation_wavelength 0.71073
_diffrn_reflns_av_R_equivalents 0.0436
_diffrn_reflns_av_sigmaI/netI 0.0290
_diffrn_reflns_limit_h_max 11
_diffrn_reflns_limit_h_min -11
_diffrn_reflns_limit_k_max 28
_diffrn_reflns_limit_k_min -28
_diffrn_reflns_limit_l_max 14
_diffrn_reflns_limit_l_min -14
_diffrn_reflns_number 36385
_diffrn_reflns_theta_full 27.92
_diffrn_reflns_theta_max 27.92
_diffrn_reflns_theta_min 1.86
_exptl_absorpt_coefficient_mu 0.188
_exptl_absorpt_correction_T_max 0.945
_exptl_absorpt_correction_T_min 0.828
_exptl_absorpt_correction_type multi-scan
_exptl_crystal_colour colourless
_exptl_crystal_density_diffrn 1.338
_exptl_crystal_density_method 'not measured'
_exptl_crystal_description irregular
_exptl_crystal_F_000 880
_exptl_crystal_size_max 0.40
_exptl_crystal_size_mid 0.37
_exptl_crystal_size_min 0.30
_refine_diff_density_max 0.426
_refine_diff_density_min -0.308
_refine_diff_density_rms 0.052
_refine_ls_extinction_method none
_refine_ls_goodness_of_fit_ref 1.009
_refine_ls_hydrogen_treatment constr
_refine_ls_matrix_type full
_refine_ls_number_parameters 289
_refine_ls_number_reflns 4919
_refine_ls_number_restraints 674
_refine_ls_restrained_S_all 0.945
_refine_ls_R_factor_all 0.0599
_refine_ls_R_factor_gt 0.0413
_refine_ls_shift/su_max 0.007
_refine_ls_shift/su_mean 0.001
_refine_ls_structure_factor_coef Fsqd
_refine_ls_weighting_details 'calc w=1/[\s^2^(Fo^2^)+(0.0542P)^2^+1.1547P] where P=(Fo^2^+2Fc^2^)/3'
_refine_ls_weighting_scheme calc
_refine_ls_wR_factor_gt 0.1007
_refine_ls_wR_factor_ref 0.1119
_reflns_number_gt 3818
_reflns_number_total 4919
_reflns_threshold_expression >2sigma(I)
_cod_data_source_file jo102036n_si_002.cif
_cod_data_source_block gd037
_cod_database_code 4025914

loop_
_symmetry_equiv_pos_as_xyz
'x, y, z'
'-x, y+1/2, -z+1/2'
'-x, -y, -z'
'x, -y-1/2, z-1/2'

loop_
_atom_site_label
_atom_site_type_symbol
_atom_site_fract_x
_atom_site_fract_y
_atom_site_fract_z
_atom_site_U_iso_or_equiv
_atom_site_adp_type
_atom_site_occupancy
_atom_site_symmetry_multiplicity
_atom_site_calc_flag
_atom_site_refinement_flags
_atom_site_disorder_assembly
_atom_site_disorder_group
C1 C 0.5035(3) 0.13031(12) 0.0165(2) 0.0171(5) Uani 0.886(4) 1 d PU A 1
H1 H 0.5645 0.1135 -0.0419 0.021 Uiso 0.886(4) 1 calc PR A 1
C1A C 0.3219(2) 0.12526(9) -0.0437(2) 0.0176(4) Uani 0.886(4) 1 d PU A 1
H1A H 0.2646 0.1549 -0.0014 0.021 Uiso 0.886(4) 1 calc PR A 1
C2 C 0.2670(2) 0.13599(11) -0.18128(17) 0.0217(4) Uani 0.886(4) 1 d PU A 1
H2A H 0.3314 0.1111 -0.2257 0.026 Uiso 0.886(4) 1 calc PR A 1
H2B H 0.2798 0.1796 -0.2005 0.026 Uiso 0.886(4) 1 calc PR A 1
C3 C 0.0911(2) 0.11754(10) -0.22084(18) 0.0243(5) Uani 0.886(4) 1 d PU A 1
H3A H 0.0286 0.1421 -0.1744 0.029 Uiso 0.886(4) 1 calc PR A 1
H3B H 0.0506 0.1266 -0.3094 0.029 Uiso 0.886(4) 1 calc PR A 1
C4 C 0.0672(2) 0.04965(10) -0.19829(18) 0.0262(5) Uani 0.886(4) 1 d PU A 1
H4A H -0.0468 0.0423 -0.2008 0.031 Uiso 0.886(4) 1 calc PR A 1
H4B H 0.0947 0.0257 -0.2655 0.031 Uiso 0.886(4) 1 calc PR A 1
C5 C 0.1663(2) 0.02736(8) -0.07725(17) 0.0228(4) Uani 0.886(4) 1 d PU A 1
H5 H 0.1459 -0.0121 -0.0490 0.027 Uiso 0.886(4) 1 calc PR A 1
C5A C 0.2820(2) 0.06117(8) -0.00831(16) 0.0186(4) Uani 0.886(4) 1 d PU A 1
C5B C 0.39858(19) 0.04593(8) 0.10587(17) 0.0179(4) Uani 0.886(4) 1 d PGU A 1
C6 C 0.3981(2) -0.00071(9) 0.1902(3) 0.0187(4) Uani 0.886(4) 1 d PGU A 1
H6 H 0.3127 -0.0292 0.1767 0.022 Uiso 0.886(4) 1 calc PR A 1
C7 C 0.5225(3) -0.00562(10) 0.2942(2) 0.0188(4) Uani 0.886(4) 1 d PGU A 1
C8 C 0.6474(2) 0.03609(11) 0.31389(16) 0.0168(4) Uani 0.886(4) 1 d PGU A 1
C9 C 0.64790(18) 0.08272(8) 0.22959(16) 0.0177(4) Uani 0.886(4) 1 d PGU A 1
H9 H 0.7333 0.1112 0.2431 0.021 Uiso 0.886(4) 1 calc PR A 1
C9A C 0.52350(19) 0.08764(7) 0.12559(15) 0.0167(4) Uani 0.886(4) 1 d PGU A 1
C10 C 0.3988(2) -0.08963(8) 0.37163(16) 0.0267(4) Uani 1 1 d U A .
H10A H 0.3019 -0.0658 0.3686 0.040 Uiso 1 1 calc R . .
H10B H 0.4173 -0.1173 0.4425 0.040 Uiso 1 1 calc R . .
H10C H 0.3861 -0.1135 0.2959 0.040 Uiso 1 1 calc R . .
C11 C 0.8894(2) 0.07113(8) 0.44193(16) 0.0292(4) Uani 1 1 d U A .
H11A H 0.9429 0.0710 0.3736 0.044 Uiso 1 1 calc R . .
H11B H 0.9660 0.0600 0.5182 0.044 Uiso 1 1 calc R . .
H11C H 0.8471 0.1120 0.4504 0.044 Uiso 1 1 calc R . .
C12 C 0.5032(2) 0.22400(7) 0.14645(15) 0.0252(3) Uani 1 1 d U A .
H12A H 0.3896 0.2168 0.1411 0.038 Uiso 1 1 calc R . .
H12B H 0.5226 0.2680 0.1432 0.038 Uiso 1 1 calc R . .
H12C H 0.5662 0.2074 0.2241 0.038 Uiso 1 1 calc R . .
C13 C 0.87506(18) 0.19988(7) 0.11548(14) 0.0199(3) Uani 1 1 d U . .
C14 C 0.9126(2) 0.23392(8) 0.22369(15) 0.0273(4) Uani 1 1 d U . .
H14 H 0.8507 0.2686 0.2338 0.033 Uiso 1 1 calc R . .
C15 C 1.0414(2) 0.21637(9) 0.31639(16) 0.0330(4) Uani 1 1 d U . .
H15 H 1.0668 0.2392 0.3907 0.040 Uiso 1 1 calc R . .
C16 C 1.1342(2) 0.16628(8) 0.30324(17) 0.0313(4) Uani 1 1 d U . .
C17 C 1.0941(2) 0.13286(8) 0.19469(17) 0.0303(4) Uani 1 1 d U . .
H17 H 1.1560 0.0982 0.1848 0.036 Uiso 1 1 calc R . .
C18 C 0.96539(19) 0.14924(7) 0.10065(15) 0.0246(3) Uani 1 1 d U . .
H18 H 0.9394 0.1260 0.0269 0.029 Uiso 1 1 calc R . .
C19 C 1.2755(2) 0.14798(11) 0.4043(2) 0.0494(6) Uani 1 1 d U . .
H19A H 1.2959 0.1042 0.3981 0.074 Uiso 1 1 calc R . .
H19B H 1.2527 0.1567 0.4845 0.074 Uiso 1 1 calc R . .
H19C H 1.3696 0.1712 0.3960 0.074 Uiso 1 1 calc R . .
N1 N 0.54991(15) 0.19369(6) 0.04276(11) 0.0201(3) Uani 1 1 d U . .
O1 O 0.53157(13) -0.04930(5) 0.38315(10) 0.0232(2) Uani 1 1 d U . .
O2 O 0.76173(13) 0.02802(5) 0.41784(10) 0.0240(2) Uani 1 1 d U . .
O3 O 0.71523(14) 0.18740(5) -0.10932(10) 0.0278(3) Uani 1 1 d U . .
O4 O 0.69389(14) 0.28475(5) -0.00176(11) 0.0291(3) Uani 1 1 d U . .
S1 S 0.70553(4) 0.219643(17) 0.00039(3) 0.02036(10) Uani 1 1 d U A .
C1' C 0.464(2) 0.1274(10) 0.0057(17) 0.009(4) Uiso 0.114(4) 1 d PDU A 2
H1' H 0.5328 0.1098 -0.0460 0.010 Uiso 0.114(4) 1 calc PR A 2
C2' C 0.288(2) 0.1622(10) -0.1953(17) 0.031(4) Uiso 0.114(4) 1 d PU A 2
H2'1 H 0.3757 0.1536 -0.2358 0.037 Uiso 0.114(4) 1 calc PR A 2
H2'2 H 0.2799 0.2068 -0.1827 0.037 Uiso 0.114(4) 1 calc PR A 2
C3' C 0.133(3) 0.1359(13) -0.265(3) 0.066(6) Uiso 0.114(4) 1 d PU A 2
H3'1 H 0.0461 0.1650 -0.2630 0.080 Uiso 0.114(4) 1 calc PR A 2
H3'2 H 0.1376 0.1299 -0.3518 0.080 Uiso 0.114(4) 1 calc PR A 2
C4' C 0.101(2) 0.0792(11) -0.2144(15) 0.026(4) Uiso 0.114(4) 1 d PU A 2
H4'1 H 0.1118 0.0453 -0.2704 0.032 Uiso 0.114(4) 1 calc PR A 2
H4'2 H -0.0096 0.0789 -0.2026 0.032 Uiso 0.114(4) 1 calc PR A 2
C5' C 0.220(2) 0.0718(8) -0.0909(16) 0.033(4) Uiso 0.114(4) 1 d PU A 2
C5A' C 0.249(2) 0.0274(9) -0.0228(16) 0.029(4) Uiso 0.114(4) 1 d PU A 2
H5A' H 0.1918 -0.0095 -0.0448 0.034 Uiso 0.114(4) 1 calc PR A 2
C1A' C 0.303(3) 0.1301(10) -0.087(2) 0.032(5) Uiso 0.114(4) 1 d PDU A 2
H1A' H 0.2403 0.1562 -0.0424 0.039 Uiso 0.114(4) 1 calc PR A 2
C5B' C 0.375(2) 0.0310(7) 0.0954(17) 0.0179(4) Uani 0.114(4) 1 d PGU A 2
C6' C 0.385(3) -0.0119(8) 0.189(2) 0.0187(4) Uani 0.114(4) 1 d PGU A 2
H6' H 0.3112 -0.0446 0.1792 0.022 Uiso 0.114(4) 1 calc PR A 2
C7' C 0.505(3) -0.0069(10) 0.296(2) 0.0188(4) Uani 0.114(4) 1 d PGU A 2
C8' C 0.613(2) 0.0410(10) 0.3102(15) 0.0168(4) Uani 0.114(4) 1 d PGU A 2
C9' C 0.6030(17) 0.0838(8) 0.2168(16) 0.0177(4) Uani 0.114(4) 1 d PGU A 2
H9' H 0.6773 0.1165 0.2264 0.021 Uiso 0.114(4) 1 calc PR A 2
C9A' C 0.4839(19) 0.0788(7) 0.1095(14) 0.0167(4) Uani 0.114(4) 1 d PGDU A 2

loop_
_atom_site_aniso_label
_atom_site_aniso_U_11
_atom_site_aniso_U_22
_atom_site_aniso_U_33
_atom_site_aniso_U_23
_atom_site_aniso_U_13
_atom_site_aniso_U_12
C1 0.0138(12) 0.0182(10) 0.0170(10) 0.0012(7) -0.0010(9) -0.0010(9)
C1A 0.0196(9) 0.0198(9) 0.0113(10) -0.0004(8) -0.0007(8) -0.0006(6)
C2 0.0245(9) 0.0232(11) 0.0151(9) 0.0029(7) -0.0003(7) 0.0023(8)
C3 0.0229(9) 0.0265(11) 0.0193(9) -0.0026(8) -0.0037(7) 0.0041(8)
C4 0.0225(9) 0.0261(11) 0.0247(10) -0.0022(8) -0.0048(7) -0.0012(8)
C5 0.0208(9) 0.0208(9) 0.0238(9) 0.0010(7) -0.0007(8) -0.0001(7)
C5A 0.0194(8) 0.0167(9) 0.0181(9) -0.0005(7) 0.0012(7) 0.0015(7)
C5B 0.0176(9) 0.0170(11) 0.0178(8) -0.0019(8) 0.0016(7) 0.0001(8)
C6 0.0170(8) 0.0165(11) 0.0219(7) 0.0002(9) 0.0031(6) -0.0026(7)
C7 0.0218(10) 0.0171(7) 0.0180(7) 0.0021(6) 0.0057(7) 0.0041(7)
C8 0.0162(11) 0.0168(8) 0.0160(7) -0.0001(6) 0.0012(7) 0.0065(8)
C9 0.0157(10) 0.0179(7) 0.0180(8) 0.0004(6) 0.0006(8) 0.0009(8)
C9A 0.0173(11) 0.0165(9) 0.0151(9) 0.0013(6) 0.0013(8) 0.0004(7)
C10 0.0293(8) 0.0244(8) 0.0266(8) 0.0045(6) 0.0068(7) -0.0045(7)
C11 0.0302(9) 0.0292(9) 0.0237(8) -0.0014(7) -0.0028(7) -0.0063(7)
C12 0.0294(8) 0.0234(8) 0.0237(8) -0.0018(6) 0.0080(6) 0.0025(7)
C13 0.0182(7) 0.0206(7) 0.0211(7) -0.0001(6) 0.0052(6) -0.0014(6)
C14 0.0266(8) 0.0249(8) 0.0285(8) -0.0071(7) 0.0027(7) 0.0002(6)
C15 0.0301(9) 0.0373(10) 0.0273(9) -0.0061(8) -0.0019(7) -0.0050(8)
C16 0.0200(8) 0.0366(10) 0.0347(9) 0.0073(8) 0.0011(7) -0.0028(7)
C17 0.0244(8) 0.0297(9) 0.0396(10) 0.0064(7) 0.0129(7) 0.0073(7)
C18 0.0274(8) 0.0229(8) 0.0262(8) -0.0006(6) 0.0119(7) 0.0023(6)
C19 0.0286(10) 0.0604(14) 0.0504(13) 0.0130(11) -0.0088(9) 0.0022(9)
N1 0.0206(6) 0.0201(6) 0.0186(6) -0.0006(5) 0.0027(5) -0.0004(5)
O1 0.0264(6) 0.0194(5) 0.0220(5) 0.0061(4) 0.0023(4) -0.0016(4)
O2 0.0274(6) 0.0240(6) 0.0170(5) 0.0031(4) -0.0019(4) -0.0034(5)
O3 0.0342(6) 0.0323(6) 0.0179(5) -0.0004(5) 0.0080(5) -0.0039(5)
O4 0.0319(6) 0.0212(6) 0.0334(6) 0.0063(5) 0.0059(5) 0.0005(5)
S1 0.02309(19) 0.01956(19) 0.01799(18) 0.00206(14) 0.00389(14) -0.00041(14)
C5B' 0.0176(9) 0.0170(11) 0.0178(8) -0.0019(8) 0.0016(7) 0.0001(8)
C6' 0.0170(8) 0.0165(11) 0.0219(7) 0.0002(9) 0.0031(6) -0.0026(7)
C7' 0.0218(10) 0.0171(7) 0.0180(7) 0.0021(6) 0.0057(7) 0.0041(7)
C8' 0.0162(11) 0.0168(8) 0.0160(7) -0.0001(6) 0.0012(7) 0.0065(8)
C9' 0.0157(10) 0.0179(7) 0.0180(8) 0.0004(6) 0.0006(8) 0.0009(8)
C9A' 0.0173(11) 0.0165(9) 0.0151(9) 0.0013(6) 0.0013(8) 0.0004(7)

loop_
_atom_type_symbol
_atom_type_description
_atom_type_scat_dispersion_real
_atom_type_scat_dispersion_imag
_atom_type_scat_source
C C 0.0033 0.0016 'International Tables Vol C Tables 4.2.6.8 and 6.1.1.4'
H H 0.0000 0.0000 'International Tables Vol C Tables 4.2.6.8 and 6.1.1.4'
N N 0.0061 0.0033 'International Tables Vol C Tables 4.2.6.8 and 6.1.1.4'
O O 0.0106 0.0060 'International Tables Vol C Tables 4.2.6.8 and 6.1.1.4'
S S 0.1246 0.1234 'International Tables Vol C Tables 4.2.6.8 and 6.1.1.4'

loop_
_geom_angle_atom_site_label_1
_geom_angle_atom_site_label_2
_geom_angle_atom_site_label_3
_geom_angle
_geom_angle_site_symmetry_1
_geom_angle_site_symmetry_3
_geom_angle_publ_flag
N1 C1 C9A 116.85(18) . . ?
N1 C1 C1A 110.89(19) . . ?
C9A C1 C1A 102.65(19) . . ?
N1 C1 H1 108.7 . . ?
C9A C1 H1 108.7 . . ?
C1A C1 H1 108.7 . . ?
C2 C1A C5A 111.78(17) . . ?
C2 C1A C1 118.14(19) . . ?
C5A C1A C1 102.65(17) . . ?
C2 C1A H1A 107.9 . . ?
C5A C1A H1A 107.9 . . ?
C1 C1A H1A 107.9 . . ?
C1A C2 C3 107.77(17) . . ?
C1A C2 H2A 110.2 . . ?
C3 C2 H2A 110.2 . . ?
C1A C2 H2B 110.2 . . ?
C3 C2 H2B 110.2 . . ?
H2A C2 H2B 108.5 . . ?
C4 C3 C2 111.80(16) . . ?
C4 C3 H3A 109.3 . . ?
C2 C3 H3A 109.3 . . ?
C4 C3 H3B 109.3 . . ?
C2 C3 H3B 109.3 . . ?
H3A C3 H3B 107.9 . . ?
C5 C4 C3 113.18(16) . . ?
C5 C4 H4A 108.9 . . ?
C3 C4 H4A 108.9 . . ?
C5 C4 H4B 108.9 . . ?
C3 C4 H4B 108.9 . . ?
H4A C4 H4B 107.8 . . ?
C5A C5 C4 122.12(18) . . ?
C5A C5 H5 118.9 . . ?
C4 C5 H5 118.9 . . ?
C5 C5A C5B 130.17(17) . . ?
C5 C5A C1A 123.12(16) . . ?
C5B C5A C1A 106.61(15) . . ?
C6 C5B C9A 120.0 . . ?
C6 C5B C5A 130.31(13) . . ?
C9A C5B C5A 109.69(13) . . ?
C7 C6 C5B 120.0 . . ?
C7 C6 H6 120.0 . . ?
C5B C6 H6 120.0 . . ?
O1 C7 C6 124.35(16) . . ?
O1 C7 C8 115.64(16) . . ?
C6 C7 C8 120.0 . . ?
O2 C8 C9 124.26(15) . . ?
O2 C8 C7 115.74(15) . . ?
C9 C8 C7 120.0 . . ?
C8 C9 C9A 120.0 . . ?
C8 C9 H9 120.0 . . ?
C9A C9 H9 120.0 . . ?
C9 C9A C5B 120.0 . . ?
C9 C9A C1 129.97(13) . . ?
C5B C9A C1 109.82(13) . . ?
O1 C10 H10A 109.5 . . ?
O1 C10 H10B 109.5 . . ?
H10A C10 H10B 109.5 . . ?
O1 C10 H10C 109.5 . . ?
H10A C10 H10C 109.5 . . ?
H10B C10 H10C 109.5 . . ?
O2 C11 H11A 109.5 . . ?
O2 C11 H11B 109.5 . . ?
H11A C11 H11B 109.5 . . ?
O2 C11 H11C 109.5 . . ?
H11A C11 H11C 109.5 . . ?
H11B C11 H11C 109.5 . . ?
N1 C12 H12A 109.5 . . ?
N1 C12 H12B 109.5 . . ?
H12A C12 H12B 109.5 . . ?
N1 C12 H12C 109.5 . . ?
H12A C12 H12C 109.5 . . ?
H12B C12 H12C 109.5 . . ?
C18 C13 C14 120.56(15) . . ?
C18 C13 S1 120.17(12) . . ?
C14 C13 S1 119.20(12) . . ?
C15 C14 C13 118.97(16) . . ?
C15 C14 H14 120.5 . . ?
C13 C14 H14 120.5 . . ?
C16 C15 C14 121.49(16) . . ?
C16 C15 H15 119.3 . . ?
C14 C15 H15 119.3 . . ?
C15 C16 C17 118.51(16) . . ?
C15 C16 C19 121.04(18) . . ?
C17 C16 C19 120.44(18) . . ?
C18 C17 C16 121.21(16) . . ?
C18 C17 H17 119.4 . . ?
C16 C17 H17 119.4 . . ?
C17 C18 C13 119.26(15) . . ?
C17 C18 H18 120.4 . . ?
C13 C18 H18 120.4 . . ?
C16 C19 H19A 109.5 . . ?
C16 C19 H19B 109.5 . . ?
H19A C19 H19B 109.5 . . ?
C16 C19 H19C 109.5 . . ?
H19A C19 H19C 109.5 . . ?
H19B C19 H19C 109.5 . . ?
C1 N1 C12 118.39(15) . . ?
C1 N1 S1 118.78(14) . . ?
C12 N1 S1 117.95(10) . . ?
C1 N1 C1' 10.8(7) . . ?
C12 N1 C1' 114.0(8) . . ?
S1 N1 C1' 126.3(8) . . ?
C7' O1 C7 6.7(11) . . ?
C7' O1 C10 111.6(10) . . ?
C7 O1 C10 117.24(14) . . ?
C8 O2 C11 116.91(14) . . ?
C8 O2 C8' 8.6(9) . . ?
C11 O2 C8' 118.8(8) . . ?
O4 S1 O3 119.62(7) . . ?
O4 S1 N1 107.08(7) . . ?
O3 S1 N1 107.12(7) . . ?
O4 S1 C13 107.48(7) . . ?
O3 S1 C13 107.43(7) . . ?
N1 S1 C13 107.58(7) . . ?
C1A' C1' C9A' 117.4(16) . . ?
C1A' C1' N1 115.2(14) . . ?
C9A' C1' N1 116.8(12) . . ?
C1A' C1' H1' 100.9 . . ?
C9A' C1' H1' 100.9 . . ?
N1 C1' H1' 100.9 . . ?
C1A' C2' C3' 98.8(19) . . ?
C1A' C2' H2'1 112.0 . . ?
C3' C2' H2'1 112.0 . . ?
C1A' C2' H2'2 112.0 . . ?
C3' C2' H2'2 112.0 . . ?
H2'1 C2' H2'2 109.7 . . ?
C4' C3' C2' 112(2) . . ?
C4' C3' H3'1 109.3 . . ?
C2' C3' H3'1 109.3 . . ?
C4' C3' H3'2 109.3 . . ?
C2' C3' H3'2 109.3 . . ?
H3'1 C3' H3'2 108.0 . . ?
C3' C4' C5' 107.3(18) . . ?
C3' C4' H4'1 110.3 . . ?
C5' C4' H4'1 110.3 . . ?
C3' C4' H4'2 110.3 . . ?
C5' C4' H4'2 110.3 . . ?
H4'1 C4' H4'2 108.5 . . ?
C5A' C5' C1A' 130.5(19) . . ?
C5A' C5' C4' 130.1(19) . . ?
C1A' C5' C4' 99.0(16) . . ?
C5' C5A' C5B' 120.4(19) . . ?
C5' C5A' H5A' 119.8 . . ?
C5B' C5A' H5A' 119.8 . . ?
C2' C1A' C5' 118(2) . . ?
C2' C1A' C1' 120(2) . . ?
C5' C1A' C1' 110.3(17) . . ?
C2' C1A' H1A' 101.2 . . ?
C5' C1A' H1A' 101.2 . . ?
C1' C1A' H1A' 101.2 . . ?
C6' C5B' C9A' 120.0 . . ?
C6' C5B' C5A' 122.1(13) . . ?
C9A' C5B' C5A' 117.9(13) . . ?
C5B' C6' C7' 120.0 . . ?
C5B' C6' H6' 120.0 . . ?
C7' C6' H6' 120.0 . . ?
O1 C7' C8' 116.5(15) . . ?
O1 C7' C6' 123.1(16) . . ?
C8' C7' C6' 120.0 . . ?
C9' C8' C7' 120.0 . . ?
C9' C8' O2 126.7(13) . . ?
C7' C8' O2 111.1(13) . . ?
C9A' C9' C8' 120.0 . . ?
C9A' C9' H9' 120.0 . . ?
C8' C9' H9' 120.0 . . ?
C9' C9A' C5B' 120.0 . . ?
C9' C9A' C1' 121.5(12) . . ?
C5B' C9A' C1' 118.4(12) . . ?

loop_
_geom_bond_atom_site_label_1
_geom_bond_atom_site_label_2
_geom_bond_distance
_geom_bond_site_symmetry_2
_geom_bond_publ_flag
C1 N1 1.455(3) . ?
C1 C9A 1.513(2) . ?
C1 C1A 1.557(3) . ?
C1 H1 1.0000 . ?
C1A C2 1.518(3) . ?
C1A C5A 1.519(3) . ?
C1A H1A 1.0000 . ?
C2 C3 1.532(3) . ?
C2 H2A 0.9900 . ?
C2 H2B 0.9900 . ?
C3 C4 1.529(3) . ?
C3 H3A 0.9900 . ?
C3 H3B 0.9900 . ?
C4 C5 1.503(3) . ?
C4 H4A 0.9900 . ?
C4 H4B 0.9900 . ?
C5 C5A 1.333(3) . ?
C5 H5 0.9500 . ?
C5A C5B 1.467(2) . ?
C5B C6 1.3900 . ?
C5B C9A 1.3900 . ?
C6 C7 1.3900 . ?
C6 H6 0.9500 . ?
C7 O1 1.3686(17) . ?
C7 C8 1.3900 . ?
C8 O2 1.3488(18) . ?
C8 C9 1.3900 . ?
C9 C9A 1.3900 . ?
C9 H9 0.9500 . ?
C10 O1 1.4276(19) . ?
C10 H10A 0.9800 . ?
C10 H10B 0.9800 . ?
C10 H10C 0.9800 . ?
C11 O2 1.4273(19) . ?
C11 H11A 0.9800 . ?
C11 H11B 0.9800 . ?
C11 H11C 0.9800 . ?
C12 N1 1.472(2) . ?
C12 H12A 0.9800 . ?
C12 H12B 0.9800 . ?
C12 H12C 0.9800 . ?
C13 C18 1.387(2) . ?
C13 C14 1.393(2) . ?
C13 S1 1.7612(15) . ?
C14 C15 1.385(2) . ?
C14 H14 0.9500 . ?
C15 C16 1.385(3) . ?
C15 H15 0.9500 . ?
C16 C17 1.390(3) . ?
C16 C19 1.510(2) . ?
C17 C18 1.386(2) . ?
C17 H17 0.9500 . ?
C18 H18 0.9500 . ?
C19 H19A 0.9800 . ?
C19 H19B 0.9800 . ?
C19 H19C 0.9800 . ?
N1 S1 1.6267(13) . ?
N1 C1' 1.64(2) . ?
O1 C7' 1.326(13) . ?
O2 C8' 1.565(13) . ?
O3 S1 1.4347(12) . ?
O4 S1 1.4283(12) . ?
C1' C1A' 1.523(19) . ?
C1' C9A' 1.555(19) . ?
C1' H1' 1.0000 . ?
C2' C1A' 1.38(3) . ?
C2' C3' 1.49(3) . ?
C2' H2'1 0.9900 . ?
C2' H2'2 0.9900 . ?
C3' C4' 1.42(3) . ?
C3' H3'1 0.9900 . ?
C3' H3'2 0.9900 . ?
C4' C5' 1.53(2) . ?
C4' H4'1 0.9900 . ?
C4' H4'2 0.9900 . ?
C5' C5A' 1.22(3) . ?
C5' C1A' 1.46(3) . ?
C5A' C5B' 1.50(2) . ?
C5A' H5A' 0.9500 . ?
C1A' H1A' 1.0000 . ?
C5B' C6' 1.3900 . ?
C5B' C9A' 1.3900 . ?
C6' C7' 1.3900 . ?
C6' H6' 0.9500 . ?
C7' C8' 1.3900 . ?
C8' C9' 1.3900 . ?
C9' C9A' 1.3900 . ?
C9' H9' 0.9500 . ?

loop_
_geom_torsion_atom_site_label_1
_geom_torsion_atom_site_label_2
_geom_torsion_atom_site_label_3
_geom_torsion_atom_site_label_4
_geom_torsion
_geom_torsion_site_symmetry_1
_geom_torsion_site_symmetry_2
_geom_torsion_site_symmetry_3
_geom_torsion_site_symmetry_4
_geom_torsion_publ_flag
N1 C1 C1A C2 82.7(2) . . . . ?
C9A C1 C1A C2 -151.82(18) . . . . ?
N1 C1 C1A C5A -153.90(16) . . . . ?
C9A C1 C1A C5A -28.4(2) . . . . ?
C5A C1A C2 C3 51.5(2) . . . . ?
C1 C1A C2 C3 170.21(18) . . . . ?
C1A C2 C3 C4 -62.5(2) . . . . ?
C2 C3 C4 C5 41.7(2) . . . . ?
C3 C4 C5 C5A -10.8(3) . . . . ?
C4 C5 C5A C5B -174.53(19) . . . . ?
C4 C5 C5A C1A 1.3(3) . . . . ?
C2 C1A C5A C5 -22.8(3) . . . . ?
C1 C1A C5A C5 -150.44(19) . . . . ?
C2 C1A C5A C5B 153.87(16) . . . . ?
C1 C1A C5A C5B 26.3(2) . . . . ?
C5 C5A C5B C6 -18.3(3) . . . . ?
C1A C5A C5B C6 165.32(15) . . . . ?
C5 C5A C5B C9A 162.58(18) . . . . ?
C1A C5A C5B C9A -13.81(19) . . . . ?
C9A C5B C6 C7 0.0 . . . . ?
C5A C5B C6 C7 -179.1(2) . . . . ?
C5B C6 C7 O1 179.0(3) . . . . ?
C5B C6 C7 C8 0.0 . . . . ?
O1 C7 C8 O2 0.25(19) . . . . ?
C6 C7 C8 O2 179.36(18) . . . . ?
O1 C7 C8 C9 -179.1(2) . . . . ?
C6 C7 C8 C9 0.0 . . . . ?
O2 C8 C9 C9A -179.3(2) . . . . ?
C7 C8 C9 C9A 0.0 . . . . ?
C8 C9 C9A C5B 0.0 . . . . ?
C8 C9 C9A C1 -174.3(2) . . . . ?
C6 C5B C9A C9 0.0 . . . . ?
C5A C5B C9A C9 179.23(16) . . . . ?
C6 C5B C9A C1 175.34(19) . . . . ?
C5A C5B C9A C1 -5.4(2) . . . . ?
N1 C1 C9A C9 -42.1(3) . . . . ?
C1A C1 C9A C9 -163.63(14) . . . . ?
N1 C1 C9A C5B 143.18(19) . . . . ?
C1A C1 C9A C5B 21.6(2) . . . . ?
C18 C13 C14 C15 -0.1(3) . . . . ?
S1 C13 C14 C15 176.86(14) . . . . ?
C13 C14 C15 C16 0.6(3) . . . . ?
C14 C15 C16 C17 -0.9(3) . . . . ?
C14 C15 C16 C19 179.30(18) . . . . ?
C15 C16 C17 C18 0.6(3) . . . . ?
C19 C16 C17 C18 -179.57(17) . . . . ?
C16 C17 C18 C13 -0.1(3) . . . . ?
C14 C13 C18 C17 -0.2(2) . . . . ?
S1 C13 C18 C17 -177.09(12) . . . . ?
C9A C1 N1 C12 -43.3(3) . . . . ?
C1A C1 N1 C12 73.8(2) . . . . ?
C9A C1 N1 S1 111.46(19) . . . . ?
C1A C1 N1 S1 -131.42(17) . . . . ?
C9A C1 N1 C1' -112(4) . . . . ?
C1A C1 N1 C1' 5(4) . . . . ?
C6 C7 O1 C7' -37(11) . . . . ?
C8 C7 O1 C7' 142(12) . . . . ?
C6 C7 O1 C10 -4.4(2) . . . . ?
C8 C7 O1 C10 174.67(13) . . . . ?
C9 C8 O2 C11 0.9(2) . . . . ?
C7 C8 O2 C11 -178.48(14) . . . . ?
C9 C8 O2 C8' 106(6) . . . . ?
C7 C8 O2 C8' -74(6) . . . . ?
C1 N1 S1 O4 160.89(14) . . . . ?
C12 N1 S1 O4 -44.21(13) . . . . ?
C1' N1 S1 O4 151.8(7) . . . . ?
C1 N1 S1 O3 31.42(15) . . . . ?
C12 N1 S1 O3 -173.68(11) . . . . ?
C1' N1 S1 O3 22.3(7) . . . . ?
C1 N1 S1 C13 -83.83(15) . . . . ?
C12 N1 S1 C13 71.08(13) . . . . ?
C1' N1 S1 C13 -92.9(7) . . . . ?
C18 C13 S1 O4 -145.98(13) . . . . ?
C14 C13 S1 O4 37.07(15) . . . . ?
C18 C13 S1 O3 -16.03(15) . . . . ?
C14 C13 S1 O3 167.02(13) . . . . ?
C18 C13 S1 N1 99.00(13) . . . . ?
C14 C13 S1 N1 -77.95(14) . . . . ?
C1 N1 C1' C1A' -155(5) . . . . ?
C12 N1 C1' C1A' 88.3(16) . . . . ?
S1 N1 C1' C1A' -107.2(16) . . . . ?
C1 N1 C1' C9A' 61(3) . . . . ?
C12 N1 C1' C9A' -55.7(15) . . . . ?
S1 N1 C1' C9A' 108.9(14) . . . . ?
C1A' C2' C3' C4' -20(3) . . . . ?
C2' C3' C4' C5' 11(3) . . . . ?
C3' C4' C5' C5A' -170(2) . . . . ?
C3' C4' C5' C1A' 3(2) . . . . ?
C1A' C5' C5A' C5B' 9(3) . . . . ?
C4' C5' C5A' C5B' 179.6(17) . . . . ?
C3' C2' C1A' C5' 23(3) . . . . ?
C3' C2' C1A' C1' 164(2) . . . . ?
C5A' C5' C1A' C2' 155(2) . . . . ?
C4' C5' C1A' C2' -18(2) . . . . ?
C5A' C5' C1A' C1' 11(3) . . . . ?
C4' C5' C1A' C1' -161.8(17) . . . . ?
C9A' C1' C1A' C2' -166.0(19) . . . . ?
N1 C1' C1A' C2' 50(3) . . . . ?
C9A' C1' C1A' C5' -23(3) . . . . ?
N1 C1' C1A' C5' -166.3(15) . . . . ?
C5' C5A' C5B' C6' 163.9(16) . . . . ?
C5' C5A' C5B' C9A' -17(2) . . . . ?
C9A' C5B' C6' C7' 0.0 . . . . ?
C5A' C5B' C6' C7' 179.6(17) . . . . ?
C7 O1 C7' C8' -42(11) . . . . ?
C10 O1 C7' C8' 169.3(10) . . . . ?
C7 O1 C7' C6' 131(12) . . . . ?
C10 O1 C7' C6' -17.6(17) . . . . ?
C5B' C6' C7' O1 -173(2) . . . . ?
C5B' C6' C7' C8' 0.0 . . . . ?
O1 C7' C8' C9' 173(2) . . . . ?
C6' C7' C8' C9' 0.0 . . . . ?
O1 C7' C8' O2 9.2(16) . . . . ?
C6' C7' C8' O2 -164.1(15) . . . . ?
C8 O2 C8' C9' -65(6) . . . . ?
C11 O2 C8' C9' 14.4(18) . . . . ?
C8 O2 C8' C7' 98(6) . . . . ?
C11 O2 C8' C7' 177.2(9) . . . . ?
C7' C8' C9' C9A' 0.0 . . . . ?
O2 C8' C9' C9A' 161.4(18) . . . . ?
C8' C9' C9A' C5B' 0.0 . . . . ?
C8' C9' C9A' C1' 177.1(18) . . . . ?
C6' C5B' C9A' C9' 0.0 . . . . ?
C5A' C5B' C9A' C9' -179.6(17) . . . . ?
C6' C5B' C9A' C1' -177.2(18) . . . . ?
C5A' C5B' C9A' C1' 3(2) . . . . ?
C1A' C1' C9A' C9' -160.8(16) . . . . ?
N1 C1' C9A' C9' -18(2) . . . . ?
C1A' C1' C9A' C5B' 16(2) . . . . ?
N1 C1' C9A' C5B' 159.5(12) . . . . ?
